data_4001147
loop_
_publ_author_name
'Condorelli, Guglielmo G.'
'Motta, Alessandro'
'Pellegrino, Giovanna'
'Cornia, Andrea'
'Gorini, Lapo'
'Fragal\`a, Ignazio L.'
'Sangregorio, Claudio'
'Sorace, Lorenzo'

_publ_section_title
;
 Site-Specific Anchoring of Tetrairon(III) Single Molecule Magnets on
 Functionalized Si(100) Surfaces
;
_journal_issue 6
_journal_name_full 'Chemistry of Materials'
_journal_page_first 2405
_journal_paper_doi 10.1021/cm703561c
_journal_volume 20
_journal_year 2008
_chemical_formula_moiety '(C86 H134 Cl2 Fe4 O18), 2(C2 H6 O)'
_chemical_formula_sum 'C90 H146 Cl2 Fe4 O20'
_chemical_formula_weight 1842.32
_chemical_name_systematic
;
 ?
;
_space_group_IT_number 15
_symmetry_cell_setting monoclinic
_symmetry_space_group_name_Hall '-C 2yc'
_symmetry_space_group_name_H-M 'C 1 2/c 1'
_atom_sites_solution_hydrogens geom
_atom_sites_solution_primary direct
_atom_sites_solution_secondary difmap
_audit_conform_dict_location ftp://ftp.iucr.org/pub/cif_core.dic
_audit_conform_dict_name cif_core.dic
_audit_conform_dict_version 2.3
_audit_creation_date 2007-04-20T11:09:50-00:00
_audit_creation_method 'WinGX routine CIF_UPDATE'
_cell_angle_alpha 90
_cell_angle_beta 107.886(5)
_cell_angle_gamma 90
_cell_formula_units_Z 4
_cell_length_a 19.371(5)
_cell_length_b 22.470(5)
_cell_length_c 24.009(5)
_cell_measurement_temperature 150(2)
_cell_measurement_theta_max 29.9858
_cell_measurement_theta_min 3.6663
_cell_volume 9945(4)
_computing_cell_refinement
;
        CrysAlis RED, Oxford Diffraction Ltd.,
        Version 1.171.27p20 beta (release 16-09-2005 CrysAlis171 .NET)
        (compiled Sep 16 2005,17:54:02)
;
_computing_data_collection
;
        CrysAlis CCD, Oxford Diffraction Ltd.,
        Version 1.171.27p20 beta (release 16-09-2005 CrysAlis171 .NET)
        (compiled Sep 16 2005,17:54:02)
;
_computing_data_reduction
;
        CrysAlis RED, Oxford Diffraction Ltd.,
        Version 1.171.27p20 beta (release 16-09-2005 CrysAlis171 .NET)
        (compiled Sep 16 2005,17:54:02)
;
_computing_molecular_graphics 'Diamond 2.1c (K. Brandenburg, 1999)'
_computing_structure_refinement 'SHELXL-97 (Sheldrick, 1997)'
_computing_structure_solution
; SIR-2002 (M.C.Burla, M. Camalli, B. Carrozzini, G.L. Cascarano,
 C. Giacovazzo, G. Polidori, R. Spagna, 2002)
;
_diffrn_ambient_temperature 150(2)
_diffrn_detector_area_resol_mean 16.4547
_diffrn_measured_fraction_theta_full 0.995
_diffrn_measured_fraction_theta_max 0.995
_diffrn_measurement_device_type 'CCD area detector'
_diffrn_measurement_method 'omega-2 theta scan'
_diffrn_radiation_monochromator graphite
_diffrn_radiation_type 'Mo K\a'
_diffrn_radiation_wavelength 0.71069
_diffrn_reflns_av_R_equivalents 0.0647
_diffrn_reflns_av_unetI/netI 0.0835
_diffrn_reflns_limit_h_max 23
_diffrn_reflns_limit_h_min -22
_diffrn_reflns_limit_k_max 22
_diffrn_reflns_limit_k_min -26
_diffrn_reflns_limit_l_max 28
_diffrn_reflns_limit_l_min -28
_diffrn_reflns_number 33735
_diffrn_reflns_theta_full 25.24
_diffrn_reflns_theta_max 25.24
_diffrn_reflns_theta_min 4.01
_exptl_absorpt_coefficient_mu 0.687
_exptl_absorpt_correction_T_max 0.872
_exptl_absorpt_correction_T_min 0.632
_exptl_absorpt_correction_type empirical
_exptl_absorpt_process_details
;
        CrysAlis RED, Oxford Diffraction Ltd.,
Version 1.171.pre23_10 beta (release 21.06.2004 CrysAlis171 .NET)
        (compiled Jun 21 2004,12:00:08)
;
_exptl_crystal_colour orange
_exptl_crystal_density_diffrn 1.226
_exptl_crystal_density_method 'not measured'
_exptl_crystal_description prism
_exptl_crystal_F_000 3912
_exptl_crystal_size_max 1
_exptl_crystal_size_mid 0.2
_exptl_crystal_size_min 0.2
_refine_diff_density_max 1.078
_refine_diff_density_min -0.456
_refine_diff_density_rms 0.089
_refine_ls_extinction_method none
_refine_ls_goodness_of_fit_ref 1.001
_refine_ls_hydrogen_treatment constr
_refine_ls_matrix_type full
_refine_ls_number_parameters 526
_refine_ls_number_reflns 8957
_refine_ls_number_restraints 1
_refine_ls_restrained_S_all 1.003
_refine_ls_R_factor_all 0.1276
_refine_ls_R_factor_gt 0.0769
_refine_ls_shift/su_max 0.001
_refine_ls_shift/su_mean 0
_refine_ls_structure_factor_coef Fsqd
_refine_ls_weighting_details 'calc w=1/[\s^2^(Fo^2^)+(0.1290P)^2^+0.0000P] where P=(Fo^2^+2Fc^2^)/3'
_refine_ls_weighting_scheme calc
_refine_ls_wR_factor_gt 0.2036
_refine_ls_wR_factor_ref 0.2328
_reflns_number_gt 4895
_reflns_number_total 8957
_reflns_threshold_expression >2sigma(I)
_cod_data_source_file cm703561c-002.cif
_cod_data_source_block finale
_cod_original_sg_symbol_H-M C2/c
_cod_database_code 4001147

loop_
_symmetry_equiv_pos_as_xyz
'x, y, z'
'-x, y, -z+1/2'
'x+1/2, y+1/2, z'
'-x+1/2, y+1/2, -z+1/2'
'-x, -y, -z'
'x, -y, z-1/2'
'-x+1/2, -y+1/2, -z'
'x+1/2, -y+1/2, z-1/2'

loop_
_atom_site_label
_atom_site_type_symbol
_atom_site_fract_x
_atom_site_fract_y
_atom_site_fract_z
_atom_site_U_iso_or_equiv
_atom_site_adp_type
_atom_site_occupancy
_atom_site_symmetry_multiplicity
_atom_site_calc_flag
_atom_site_refinement_flags
Fe1 Fe 0.5 0.23362(5) 0.75 0.0412(3) Uani 1 2 d S
Fe2 Fe 0.5 0.09666(5) 0.75 0.0446(3) Uani 1 2 d S
Fe3 Fe 0.49407(4) 0.30272(3) 0.63768(3) 0.0425(3) Uani 1 1 d .
Cl4 Cl 0.99053(11) 0.25294(13) 0.83916(12) 0.1348(9) Uani 1 1 d .
O5 O 0.54790(18) 0.37394(16) 0.67877(13) 0.0463(9) Uani 1 1 d .
O6 O 0.56307(17) 0.30332(16) 0.59034(13) 0.0450(9) Uani 1 1 d .
O7 O 0.44204(18) 0.08816(16) 0.80672(14) 0.0488(9) Uani 1 1 d .
O8 O 0.56559(18) 0.03610(16) 0.80018(15) 0.0501(9) Uani 1 1 d .
O9 O 0.42354(17) 0.36081(17) 0.58948(14) 0.0503(9) Uani 1 1 d .
O10 O 0.44052(19) 0.24064(16) 0.58211(14) 0.0498(9) Uani 1 1 d .
C11 C 0.6641(3) 0.2340(2) 0.7859(2) 0.0432(12) Uani 1 1 d .
O12 O 0.56393(17) 0.16468(14) 0.78381(13) 0.0405(8) Uani 1 1 d .
O13 O 0.43460(17) 0.28541(15) 0.68931(12) 0.0396(8) Uani 1 1 d .
O14 O 0.55843(17) 0.24993(15) 0.69738(12) 0.0404(8) Uani 1 1 d .
C15 C 0.7470(3) 0.2363(3) 0.8017(2) 0.0489(14) Uani 1 1 d .
C16 C 0.5537(3) -0.0017(2) 0.8362(2) 0.0453(13) Uani 1 1 d .
C17 C 0.4316(3) 0.4158(3) 0.5800(2) 0.0490(14) Uani 1 1 d .
C18 C 0.4510(3) 0.2178(2) 0.5381(2) 0.0458(13) Uani 1 1 d .
C19 C 0.4910(3) 0.4491(2) 0.6142(2) 0.0490(13) Uani 1 1 d .
H19 H 0.4941 0.4887 0.6038 0.059 Uiso 1 1 calc R
C20 C 0.6345(3) 0.2510(2) 0.72003(19) 0.0459(13) Uani 1 1 d .
H20A H 0.6515 0.2906 0.7149 0.055 Uiso 1 1 calc R
H20B H 0.6544 0.2236 0.6977 0.055 Uiso 1 1 calc R
C21 C 0.4945(3) 0.0023(3) 0.8561(2) 0.0538(15) Uani 1 1 d .
H21 H 0.4888 -0.0276 0.8811 0.065 Uiso 1 1 calc R
C22 C 0.5452(3) 0.4276(3) 0.6618(2) 0.0453(13) Uani 1 1 d .
C23 C 0.4423(3) 0.0472(3) 0.8423(2) 0.0479(13) Uani 1 1 d .
C24 C 0.3950(3) 0.1734(2) 0.5050(2) 0.0483(13) Uani 1 1 d .
C25 C 0.7804(3) 0.2907(3) 0.7926(2) 0.0622(16) Uani 1 1 d .
H25 H 0.7511 0.3237 0.7791 0.075 Uiso 1 1 calc R
C26 C 0.6064(3) 0.4663(3) 0.6980(2) 0.0515(14) Uani 1 1 d .
C27 C 0.3584(3) 0.2791(2) 0.6742(2) 0.0467(13) Uani 1 1 d .
H27A H 0.3396 0.2661 0.6338 0.056 Uiso 1 1 calc R
H27B H 0.3369 0.3175 0.6772 0.056 Uiso 1 1 calc R
C28 C 0.7925(3) 0.1902(3) 0.8248(3) 0.0713(18) Uani 1 1 d .
H28 H 0.773 0.1544 0.8324 0.086 Uiso 1 1 calc R
C29 C 0.5121(4) 0.2306(3) 0.5228(3) 0.081(2) Uani 1 1 d .
H29 H 0.5189 0.2087 0.492 0.097 Uiso 1 1 calc R
C30 C 0.6399(3) 0.1714(2) 0.7965(2) 0.0475(13) Uani 1 1 d .
H30A H 0.6567 0.1436 0.7725 0.057 Uiso 1 1 calc R
H30B H 0.6632 0.1609 0.8371 0.057 Uiso 1 1 calc R
C31 C 0.6108(3) -0.0486(2) 0.8561(2) 0.0499(13) Uani 1 1 d .
C32 C 0.3807(3) 0.0470(3) 0.8701(3) 0.0642(17) Uani 1 1 d .
C33 C 0.3694(3) 0.4434(3) 0.5319(2) 0.0620(16) Uani 1 1 d .
C34 C 0.6170(3) -0.0827(3) 0.8033(2) 0.0697(18) Uani 1 1 d .
H34A H 0.5736 -0.1055 0.7867 0.105 Uiso 1 1 calc R
H34B H 0.658 -0.109 0.8151 0.105 Uiso 1 1 calc R
H34C H 0.6232 -0.0552 0.7746 0.105 Uiso 1 1 calc R
C35 C 0.6110(3) 0.4606(3) 0.7624(2) 0.0694(18) Uani 1 1 d .
H35A H 0.5689 0.4784 0.7686 0.104 Uiso 1 1 calc R
H35B H 0.6538 0.4805 0.7861 0.104 Uiso 1 1 calc R
H35C H 0.6133 0.4193 0.773 0.104 Uiso 1 1 calc R
C36 C 0.5652(3) 0.2728(3) 0.5486(3) 0.0658(17) Uani 1 1 d .
C37 C 0.6459(4) 0.2377(5) 0.4877(4) 0.154(5) Uani 1 1 d .
H37A H 0.6081 0.2396 0.451 0.232 Uiso 1 1 calc R
H37B H 0.6466 0.1988 0.5045 0.232 Uiso 1 1 calc R
H37C H 0.6918 0.2453 0.4816 0.232 Uiso 1 1 calc R
C38 C 0.8676(4) 0.1953(4) 0.8373(3) 0.085(2) Uani 1 1 d .
H38 H 0.8977 0.1635 0.8539 0.102 Uiso 1 1 calc R
C39 C 0.3071(3) 0.4532(3) 0.5564(3) 0.077(2) Uani 1 1 d .
H39A H 0.2994 0.4177 0.576 0.116 Uiso 1 1 calc R
H39B H 0.2639 0.4624 0.5251 0.116 Uiso 1 1 calc R
H39C H 0.3184 0.4856 0.5837 0.116 Uiso 1 1 calc R
C40 C 0.5990(4) 0.5308(3) 0.6811(3) 0.110(3) Uani 1 1 d .
H40A H 0.5986 0.5349 0.6412 0.165 Uiso 1 1 calc R
H40B H 0.6391 0.5527 0.7062 0.165 Uiso 1 1 calc R
H40C H 0.5544 0.5461 0.6851 0.165 Uiso 1 1 calc R
C41 C 0.6838(3) -0.0174(3) 0.8850(3) 0.082(2) Uani 1 1 d .
H41A H 0.6938 0.0101 0.8578 0.123 Uiso 1 1 calc R
H41B H 0.7218 -0.0465 0.8963 0.123 Uiso 1 1 calc R
H41C H 0.6814 0.0039 0.9191 0.123 Uiso 1 1 calc R
C42 C 0.8965(3) 0.2470(4) 0.8250(3) 0.085(2) Uani 1 1 d .
C43 C 0.3256(3) 0.2088(3) 0.4801(3) 0.093(2) Uani 1 1 d .
H43A H 0.3115 0.2259 0.5116 0.14 Uiso 1 1 calc R
H43B H 0.2879 0.1829 0.4576 0.14 Uiso 1 1 calc R
H43C H 0.3336 0.2399 0.4554 0.14 Uiso 1 1 calc R
C44 C 0.3875(4) 0.1256(3) 0.5463(3) 0.079(2) Uani 1 1 d .
H44A H 0.4311 0.1022 0.5583 0.119 Uiso 1 1 calc R
H44B H 0.3472 0.1004 0.5271 0.119 Uiso 1 1 calc R
H44C H 0.3794 0.1435 0.5801 0.119 Uiso 1 1 calc R
C45 C 0.3452(4) 0.4003(3) 0.4810(2) 0.090(2) Uani 1 1 d .
H45A H 0.3832 0.3959 0.4633 0.134 Uiso 1 1 calc R
H45B H 0.3024 0.4154 0.4525 0.134 Uiso 1 1 calc R
H45C H 0.3348 0.3623 0.4949 0.134 Uiso 1 1 calc R
C46 C 0.8537(4) 0.2964(4) 0.8031(3) 0.078(2) Uani 1 1 d .
H46 H 0.874 0.3319 0.7957 0.093 Uiso 1 1 calc R
C47 C 0.4145(4) 0.1420(4) 0.4539(3) 0.095(2) Uani 1 1 d .
H47A H 0.419 0.1712 0.4261 0.142 Uiso 1 1 calc R
H47B H 0.377 0.1142 0.4351 0.142 Uiso 1 1 calc R
H47C H 0.4597 0.1212 0.4692 0.142 Uiso 1 1 calc R
C48 C 0.6322(5) 0.2845(5) 0.5294(5) 0.143(5) Uani 1 1 d .
C49 C 0.5973(4) -0.0934(4) 0.8993(3) 0.100(3) Uani 1 1 d .
H49A H 0.5974 -0.0732 0.9346 0.15 Uiso 1 1 calc R
H49B H 0.6349 -0.123 0.9083 0.15 Uiso 1 1 calc R
H49C H 0.5511 -0.1122 0.8823 0.15 Uiso 1 1 calc R
C50 C 0.4036(4) 0.0312(4) 0.9330(3) 0.097(3) Uani 1 1 d .
H50A H 0.4428 0.0566 0.954 0.146 Uiso 1 1 calc R
H50B H 0.4193 -0.0095 0.9377 0.146 Uiso 1 1 calc R
H50C H 0.3635 0.0363 0.9481 0.146 Uiso 1 1 calc R
C51 C 0.6756(3) 0.4411(4) 0.6892(3) 0.086(2) Uani 1 1 d .
H51A H 0.6846 0.4021 0.7062 0.129 Uiso 1 1 calc R
H51B H 0.7157 0.4667 0.7077 0.129 Uiso 1 1 calc R
H51C H 0.6698 0.4387 0.6481 0.129 Uiso 1 1 calc R
C52 C 0.3903(4) 0.5019(4) 0.5089(3) 0.120(3) Uani 1 1 d .
H52A H 0.4057 0.53 0.5404 0.18 Uiso 1 1 calc R
H52B H 0.3492 0.5176 0.479 0.18 Uiso 1 1 calc R
H52C H 0.4292 0.495 0.4927 0.18 Uiso 1 1 calc R
C53 C 0.7038(5) 0.2837(6) 0.5916(4) 0.151(5) Uani 1 1 d .
H53A H 0.7479 0.2897 0.5819 0.226 Uiso 1 1 calc R
H53B H 0.7058 0.246 0.6108 0.226 Uiso 1 1 calc R
H53C H 0.6983 0.315 0.6171 0.226 Uiso 1 1 calc R
C54 C 0.3438(9) 0.1022(6) 0.8603(8) 0.333(13) Uani 1 1 d .
H54A H 0.3296 0.1116 0.8193 0.5 Uiso 1 1 calc R
H54B H 0.3752 0.1329 0.882 0.5 Uiso 1 1 calc R
H54C H 0.3014 0.0997 0.8729 0.5 Uiso 1 1 calc R
C55 C 0.6230(11) 0.3399(4) 0.5019(9) 0.356(17) Uani 1 1 d .
H55A H 0.6142 0.3694 0.5277 0.534 Uiso 1 1 calc R
H55B H 0.5825 0.3383 0.4668 0.534 Uiso 1 1 calc R
H55C H 0.6661 0.35 0.4922 0.534 Uiso 1 1 calc R
C56 C 0.3290(4) -0.0033(6) 0.8403(4) 0.174(6) Uani 1 1 d .
H56A H 0.2906 -0.0064 0.8577 0.261 Uiso 1 1 calc R
H56B H 0.3552 -0.0401 0.8452 0.261 Uiso 1 1 calc R
H56C H 0.3087 0.0053 0.7993 0.261 Uiso 1 1 calc R
O1S O 0.8132(9) 0.2257(9) 0.6491(7) 0.336(7) Uiso 1 1 d D
C1S C 0.857(2) 0.1706(16) 0.6853(18) 0.52(2) Uiso 1 1 d D
C2S C 0.8889(7) 0.1096(6) 0.6583(5) 0.161(4) Uiso 1 1 d .

loop_
_atom_site_aniso_label
_atom_site_aniso_U_11
_atom_site_aniso_U_22
_atom_site_aniso_U_33
_atom_site_aniso_U_23
_atom_site_aniso_U_13
_atom_site_aniso_U_12
Fe1 0.0474(6) 0.0360(7) 0.0402(5) 0 0.0133(4) 0
Fe2 0.0502(7) 0.0352(7) 0.0555(6) 0 0.0267(5) 0
Fe3 0.0450(5) 0.0423(5) 0.0370(4) 0.0005(3) 0.0081(3) -0.0079(3)
Cl4 0.0505(12) 0.156(2) 0.191(2) -0.0252(19) 0.0254(13) -0.0047(13)
O5 0.049(2) 0.043(2) 0.0420(18) -0.0023(16) 0.0061(15) -0.0095(17)
O6 0.045(2) 0.051(2) 0.0376(18) -0.0042(17) 0.0116(15) -0.0098(17)
O7 0.046(2) 0.050(2) 0.057(2) 0.0103(19) 0.0263(16) 0.0027(17)
O8 0.051(2) 0.039(2) 0.068(2) 0.0056(18) 0.0290(18) 0.0081(17)
O9 0.043(2) 0.048(3) 0.050(2) 0.0119(18) 0.0011(15) -0.0081(18)
O10 0.057(2) 0.055(3) 0.0379(18) -0.0077(17) 0.0142(16) -0.0156(18)
C11 0.045(3) 0.042(3) 0.042(3) 0.001(2) 0.011(2) 0.000(2)
O12 0.040(2) 0.033(2) 0.0488(19) 0.0000(15) 0.0151(15) -0.0006(15)
O13 0.044(2) 0.040(2) 0.0341(17) 0.0023(14) 0.0103(14) -0.0048(15)
O14 0.044(2) 0.042(2) 0.0359(16) 0.0011(15) 0.0124(14) -0.0027(16)
C15 0.050(3) 0.054(4) 0.043(3) -0.004(3) 0.016(2) 0.000(3)
C16 0.048(3) 0.041(3) 0.045(3) 0.004(2) 0.011(2) -0.006(3)
C17 0.050(3) 0.052(4) 0.045(3) 0.010(3) 0.016(2) -0.002(3)
C18 0.042(3) 0.042(3) 0.050(3) 0.000(3) 0.008(2) -0.002(2)
C19 0.044(3) 0.038(3) 0.059(3) 0.001(3) 0.007(3) -0.009(3)
C20 0.050(3) 0.047(4) 0.042(3) 0.006(2) 0.016(2) 0.005(3)
C21 0.044(3) 0.067(4) 0.053(3) 0.016(3) 0.019(2) 0.011(3)
C22 0.048(3) 0.044(4) 0.046(3) 0.001(3) 0.018(2) -0.008(3)
C23 0.046(3) 0.050(4) 0.049(3) 0.001(3) 0.017(2) -0.009(3)
C24 0.048(3) 0.038(3) 0.056(3) -0.008(3) 0.012(2) -0.005(3)
C25 0.051(4) 0.068(5) 0.066(4) 0.013(3) 0.015(3) 0.000(3)
C26 0.051(3) 0.050(4) 0.047(3) 0.001(3) 0.004(2) -0.012(3)
C27 0.046(3) 0.048(4) 0.044(3) 0.002(2) 0.011(2) 0.001(3)
C28 0.051(4) 0.062(5) 0.094(5) -0.007(4) 0.013(3) 0.004(3)
C29 0.102(5) 0.077(5) 0.077(4) -0.048(4) 0.048(4) -0.037(4)
C30 0.049(3) 0.047(4) 0.044(3) 0.003(2) 0.010(2) 0.005(3)
C31 0.054(3) 0.042(4) 0.054(3) -0.002(3) 0.017(3) 0.003(3)
C32 0.044(3) 0.081(5) 0.073(4) 0.028(3) 0.027(3) 0.010(3)
C33 0.053(4) 0.061(4) 0.064(4) 0.017(3) 0.006(3) -0.004(3)
C34 0.071(4) 0.060(4) 0.071(4) -0.013(3) 0.011(3) 0.009(3)
C35 0.063(4) 0.081(5) 0.058(3) -0.015(3) 0.010(3) -0.019(3)
C36 0.063(4) 0.062(5) 0.085(4) -0.020(4) 0.042(3) -0.013(3)
C37 0.086(6) 0.214(11) 0.195(9) -0.155(9) 0.091(6) -0.079(7)
C38 0.061(5) 0.067(5) 0.114(6) -0.006(4) 0.006(4) 0.016(4)
C39 0.051(4) 0.098(6) 0.072(4) -0.008(4) 0.002(3) 0.020(4)
C40 0.115(6) 0.060(5) 0.111(6) 0.012(4) -0.028(5) -0.040(5)
C41 0.052(4) 0.087(6) 0.096(5) -0.025(4) 0.004(3) 0.013(4)
C42 0.043(4) 0.111(7) 0.103(5) -0.014(5) 0.025(4) 0.000(4)
C43 0.053(4) 0.070(5) 0.127(6) -0.011(4) -0.018(4) -0.005(4)
C44 0.076(5) 0.073(5) 0.079(4) -0.001(4) 0.009(3) -0.028(4)
C45 0.097(5) 0.095(6) 0.057(4) 0.005(4) -0.005(4) 0.029(4)
C46 0.057(4) 0.095(6) 0.080(4) 0.003(4) 0.018(3) -0.014(4)
C47 0.099(6) 0.093(6) 0.094(5) -0.040(5) 0.032(4) -0.036(5)
C48 0.116(7) 0.176(10) 0.185(9) -0.134(8) 0.117(7) -0.100(7)
C49 0.090(5) 0.107(7) 0.111(5) 0.062(5) 0.044(4) 0.053(5)
C50 0.091(5) 0.130(8) 0.090(5) 0.012(5) 0.055(4) 0.015(5)
C51 0.050(4) 0.112(6) 0.096(5) -0.033(4) 0.023(3) -0.030(4)
C52 0.088(6) 0.112(7) 0.120(6) 0.075(6) -0.027(5) -0.018(5)
C53 0.087(6) 0.220(13) 0.156(8) -0.090(9) 0.053(6) -0.047(7)
C54 0.38(2) 0.270(16) 0.55(3) 0.321(18) 0.43(2) 0.266(16)
C55 0.61(3) 0.055(7) 0.69(4) -0.008(12) 0.62(4) -0.032(12)
C56 0.080(6) 0.346(18) 0.103(6) -0.055(8) 0.039(5) -0.105(9)

loop_
_atom_type_symbol
_atom_type_description
_atom_type_scat_dispersion_real
_atom_type_scat_dispersion_imag
_atom_type_scat_source
C C 0.0033 0.0016 'International Tables Vol C Tables 4.2.6.8 and 6.1.1.4'
H H 0 0 'International Tables Vol C Tables 4.2.6.8 and 6.1.1.4'
O O 0.0106 0.006 'International Tables Vol C Tables 4.2.6.8 and 6.1.1.4'
Cl Cl 0.1484 0.1585 'International Tables Vol C Tables 4.2.6.8 and 6.1.1.4'
Fe Fe 0.3463 0.8444 'International Tables Vol C Tables 4.2.6.8 and 6.1.1.4'

loop_
_geom_angle_atom_site_label_1
_geom_angle_atom_site_label_2
_geom_angle_atom_site_label_3
_geom_angle
_geom_angle_site_symmetry_1
_geom_angle_site_symmetry_3
O14 Fe1 O14 158.6(2) . 2_656
O14 Fe1 O13 89.93(13) . 2_656
O14 Fe1 O13 77.50(13) 2_656 2_656
O14 Fe1 O13 77.50(13) . .
O14 Fe1 O13 89.93(12) 2_656 .
O13 Fe1 O13 108.30(19) 2_656 .
O14 Fe1 O12 106.88(13) . 2_656
O14 Fe1 O12 89.90(13) 2_656 2_656
O13 Fe1 O12 158.44(13) 2_656 2_656
O13 Fe1 O12 88.86(13) . 2_656
O14 Fe1 O12 89.90(13) . .
O14 Fe1 O12 106.88(13) 2_656 .
O13 Fe1 O12 88.86(13) 2_656 .
O13 Fe1 O12 158.44(13) . .
O12 Fe1 O12 78.03(18) 2_656 .
O12 Fe2 O12 78.78(18) . 2_656
O12 Fe2 O8 167.89(13) . 2_656
O12 Fe2 O8 94.41(14) 2_656 2_656
O12 Fe2 O8 94.41(14) . .
O12 Fe2 O8 167.89(13) 2_656 .
O8 Fe2 O8 93.9(2) 2_656 .
O12 Fe2 O7 86.69(13) . 2_656
O12 Fe2 O7 101.75(14) 2_656 2_656
O8 Fe2 O7 84.90(14) 2_656 2_656
O8 Fe2 O7 87.70(14) . 2_656
O12 Fe2 O7 101.75(14) . .
O12 Fe2 O7 86.69(13) 2_656 .
O8 Fe2 O7 87.70(14) 2_656 .
O8 Fe2 O7 84.90(14) . .
O7 Fe2 O7 169.2(2) 2_656 .
O13 Fe3 O14 77.66(13) . .
O13 Fe3 O9 93.78(14) . .
O14 Fe3 O9 169.78(13) . .
O13 Fe3 O10 89.90(13) . .
O14 Fe3 O10 98.52(15) . .
O9 Fe3 O10 86.92(15) . .
O13 Fe3 O5 99.48(13) . .
O14 Fe3 O5 90.31(14) . .
O9 Fe3 O5 85.56(15) . .
O10 Fe3 O5 168.33(13) . .
O13 Fe3 O6 167.98(14) . .
O14 Fe3 O6 91.90(13) . .
O9 Fe3 O6 97.15(14) . .
O10 Fe3 O6 85.72(14) . .
O5 Fe3 O6 86.37(14) . .
C22 O5 Fe3 129.7(3) . .
C36 O6 Fe3 131.1(4) . .
C23 O7 Fe2 129.8(3) . .
C16 O8 Fe2 130.3(3) . .
C17 O9 Fe3 129.9(3) . .
C18 O10 Fe3 132.1(3) . .
C30 C11 C15 110.0(4) . .
C30 C11 C27 110.1(4) . 2_656
C15 C11 C27 107.2(4) . 2_656
C30 C11 C20 111.0(4) . .
C15 C11 C20 105.8(4) . .
C27 C11 C20 112.5(4) 2_656 .
C30 O12 Fe2 130.4(3) . .
C30 O12 Fe1 118.6(3) . .
Fe2 O12 Fe1 101.60(14) . .
C27 O13 Fe3 128.5(3) . .
C27 O13 Fe1 120.7(3) . .
Fe3 O13 Fe1 102.27(14) . .
C20 O14 Fe1 119.7(2) . .
C20 O14 Fe3 128.5(3) . .
Fe1 O14 Fe3 102.56(15) . .
C28 C15 C25 116.5(5) . .
C28 C15 C11 124.8(5) . .
C25 C15 C11 118.7(5) . .
O8 C16 C21 122.2(5) . .
O8 C16 C31 114.4(5) . .
C21 C16 C31 123.4(5) . .
O9 C17 C19 122.4(5) . .
O9 C17 C33 114.8(5) . .
C19 C17 C33 122.8(5) . .
O10 C18 C29 121.3(5) . .
O10 C18 C24 116.3(5) . .
C29 C18 C24 122.4(5) . .
C22 C19 C17 125.0(5) . .
O14 C20 C11 113.8(4) . .
C16 C21 C23 125.9(5) . .
O5 C22 C19 123.0(5) . .
O5 C22 C26 114.5(4) . .
C19 C22 C26 122.4(5) . .
O7 C23 C21 123.0(5) . .
O7 C23 C32 117.1(5) . .
C21 C23 C32 119.9(5) . .
C44 C24 C18 108.9(4) . .
C44 C24 C43 112.5(5) . .
C18 C24 C43 105.5(4) . .
C44 C24 C47 107.0(5) . .
C18 C24 C47 113.9(5) . .
C43 C24 C47 109.1(5) . .
C46 C25 C15 122.9(6) . .
C40 C26 C22 114.0(5) . .
C40 C26 C35 109.1(5) . .
C22 C26 C35 108.9(4) . .
C40 C26 C51 109.6(6) . .
C22 C26 C51 105.9(5) . .
C35 C26 C51 109.1(5) . .
O13 C27 C11 112.0(4) . 2_656
C15 C28 C38 121.7(7) . .
C18 C29 C36 127.0(5) . .
O12 C30 C11 114.4(4) . .
C16 C31 C34 109.2(4) . .
C16 C31 C49 114.6(5) . .
C34 C31 C49 108.0(5) . .
C16 C31 C41 108.0(5) . .
C34 C31 C41 108.1(5) . .
C49 C31 C41 108.6(5) . .
C54 C32 C50 110.9(9) . .
C54 C32 C56 110.1(10) . .
C50 C32 C56 104.3(6) . .
C54 C32 C23 110.3(5) . .
C50 C32 C23 114.5(5) . .
C56 C32 C23 106.4(5) . .
C39 C33 C45 108.7(5) . .
C39 C33 C17 107.6(4) . .
C45 C33 C17 109.2(5) . .
C39 C33 C52 110.4(7) . .
C45 C33 C52 108.0(6) . .
C17 C33 C52 112.9(5) . .
O6 C36 C29 122.4(5) . .
O6 C36 C48 113.4(5) . .
C29 C36 C48 124.1(6) . .
C42 C38 C28 119.6(7) . .
C38 C42 C46 121.8(7) . .
C38 C42 Cl4 119.7(7) . .
C46 C42 Cl4 118.5(7) . .
C25 C46 C42 117.4(7) . .
C55 C48 C36 107.4(10) . .
C55 C48 C37 109.0(10) . .
C36 C48 C37 114.5(6) . .
C55 C48 C53 112.1(11) . .
C36 C48 C53 105.9(7) . .
C37 C48 C53 108.0(9) . .
O1S C1S C2S 127(3) . .

loop_
_geom_bond_atom_site_label_1
_geom_bond_atom_site_label_2
_geom_bond_distance
_geom_bond_site_symmetry_2
Fe1 O14 1.972(3) .
Fe1 O14 1.972(3) 2_656
Fe1 O13 1.987(3) 2_656
Fe1 O13 1.987(3) .
Fe1 O12 1.994(3) 2_656
Fe1 O12 1.994(3) .
Fe2 O12 1.978(3) .
Fe2 O12 1.978(3) 2_656
Fe2 O8 1.994(4) 2_656
Fe2 O8 1.994(4) .
Fe2 O7 2.023(3) 2_656
Fe2 O7 2.023(3) .
Fe3 O13 1.973(3) .
Fe3 O14 1.979(3) .
Fe3 O9 1.984(4) .
Fe3 O10 1.988(3) .
Fe3 O5 1.997(3) .
Fe3 O6 2.003(3) .
Cl4 C42 1.752(7) .
O5 C22 1.268(6) .
O6 C36 1.226(6) .
O7 C23 1.254(6) .
O8 C16 1.282(6) .
O9 C17 1.275(6) .
O10 C18 1.245(6) .
C11 C30 1.526(7) .
C11 C15 1.534(7) .
C11 C27 1.547(7) 2_656
C11 C20 1.556(6) .
O12 C30 1.417(6) .
O13 C27 1.416(6) .
O14 C20 1.406(6) .
C15 C28 1.364(8) .
C15 C25 1.430(8) .
C16 C21 1.374(7) .
C16 C31 1.496(7) .
C17 C19 1.406(7) .
C17 C33 1.522(7) .
C18 C29 1.373(8) .
C18 C24 1.510(7) .
C19 C22 1.382(7) .
C21 C23 1.394(7) .
C22 C26 1.512(7) .
C23 C32 1.536(7) .
C24 C44 1.500(8) .
C24 C43 1.517(8) .
C24 C47 1.558(8) .
C25 C46 1.370(8) .
C26 C40 1.500(9) .
C26 C35 1.526(7) .
C26 C51 1.527(8) .
C27 C11 1.547(7) 2_656
C28 C38 1.397(9) .
C29 C36 1.397(8) .
C31 C34 1.516(7) .
C31 C49 1.526(8) .
C31 C41 1.540(8) .
C32 C54 1.415(11) .
C32 C50 1.482(8) .
C32 C56 1.534(11) .
C33 C39 1.513(8) .
C33 C45 1.516(8) .
C33 C52 1.528(9) .
C36 C48 1.526(8) .
C37 C48 1.529(10) .
C38 C42 1.361(10) .
C42 C46 1.388(10) .
C48 C55 1.395(17) .
C48 C53 1.699(14) .
O1S C1S 1.602(19) .
C1S C2S 1.71(4) .
